data_4037172
loop_
_publ_author_name
'Hahn, Sebastian'
'Geyer, Florian L.'
'Koser, Silke'
'Tverskoy, Olena'
'Rominger, Frank'
'Bunz, Uwe H. F.'

_publ_section_title
;
 Bent N-Heteroarenes.
;
_journal_issue 18
_journal_name_full 'The Journal of organic chemistry'
_journal_page_first 8485
_journal_page_last 8494
_journal_paper_doi 10.1021/acs.joc.6b01654
_journal_volume 81
_journal_year 2016
_chemical_formula_sum 'C42 H52 N2 Si2'
_chemical_formula_weight 641.03
_space_group_crystal_system triclinic
_space_group_IT_number 2
_space_group_name_Hall '-P 1'
_space_group_name_H-M_alt 'P -1'
_atom_sites_solution_hydrogens geom
_audit_creation_method SHELXL-2014/7
_cell_angle_alpha 87.278(7)
_cell_angle_beta 84.165(9)
_cell_angle_gamma 82.636(8)
_cell_formula_units_Z 2
_cell_length_a 7.634(3)
_cell_length_b 14.662(5)
_cell_length_c 17.126(6)
_cell_measurement_reflns_used 960
_cell_measurement_temperature 200(2)
_cell_measurement_theta_max 18.80
_cell_measurement_theta_min 2.39
_cell_volume 1890.1(12)
_computing_cell_refinement 'Bruker SAINT'
_computing_data_collection 'Bruker APEX2'
_computing_data_reduction 'Bruker SAINT'
_computing_molecular_graphics 'Bruker SHELXTL'
_computing_publication_material 'Bruker SHELXTL'
_computing_structure_refinement 'SHELXL-2014/7 (Sheldrick, 2014)'
_computing_structure_solution 'SHELXS-97 (Sheldrick 2008)'
_diffrn_ambient_temperature 200(2)
_diffrn_measured_fraction_theta_full 0.985
_diffrn_measured_fraction_theta_max 0.985
_diffrn_measurement_device_type 'Bruker APEX-II Quazar area detector'
_diffrn_measurement_method '\f and \w scans'
_diffrn_radiation_type MoK\a
_diffrn_radiation_wavelength 0.71073
_diffrn_reflns_av_R_equivalents 0.0960
_diffrn_reflns_av_unetI/netI 0.1095
_diffrn_reflns_Laue_measured_fraction_full 0.985
_diffrn_reflns_Laue_measured_fraction_max 0.985
_diffrn_reflns_limit_h_max 6
_diffrn_reflns_limit_h_min -6
_diffrn_reflns_limit_k_max 12
_diffrn_reflns_limit_k_min -12
_diffrn_reflns_limit_l_max 14
_diffrn_reflns_limit_l_min 0
_diffrn_reflns_number 6406
_diffrn_reflns_point_group_measured_fraction_full 0.985
_diffrn_reflns_point_group_measured_fraction_max 0.985
_diffrn_reflns_theta_full 17.529
_diffrn_reflns_theta_max 17.529
_diffrn_reflns_theta_min 1.196
_diffrn_source 'ImuS microsource'
_exptl_absorpt_coefficient_mu 0.124
_exptl_absorpt_correction_T_max 0.744141
_exptl_absorpt_correction_T_min 0.552654
_exptl_absorpt_correction_type multi-scan
_exptl_crystal_colour yellow
_exptl_crystal_density_diffrn 1.126
_exptl_crystal_description needle
_exptl_crystal_F_000 692
_exptl_crystal_size_max 0.190
_exptl_crystal_size_mid 0.070
_exptl_crystal_size_min 0.040
_refine_diff_density_max 0.211
_refine_diff_density_min -0.252
_refine_diff_density_rms 0.059
_refine_ls_extinction_method none
_refine_ls_goodness_of_fit_ref 1.111
_refine_ls_hydrogen_treatment constr
_refine_ls_matrix_type full
_refine_ls_number_parameters 416
_refine_ls_number_reflns 2325
_refine_ls_number_restraints 555
_refine_ls_restrained_S_all 1.036
_refine_ls_R_factor_all 0.1288
_refine_ls_R_factor_gt 0.0723
_refine_ls_shift/su_max 0.000
_refine_ls_shift/su_mean 0.000
_refine_ls_structure_factor_coef Fsqd
_refine_ls_weighting_details 'w=1/[\s^2^(Fo^2^)+(0.0725P)^2^+3.1351P] where P=(Fo^2^+2Fc^2^)/3'
_refine_ls_weighting_scheme calc
_refine_ls_wR_factor_gt 0.1675
_refine_ls_wR_factor_ref 0.1925
_reflns_Friedel_coverage 0.000
_reflns_number_gt 1462
_reflns_number_total 2325
_reflns_threshold_expression 'I > 2\s(I)'
_cod_data_source_file jo6b01654_si_003.cif
_cod_data_source_block seh8
_cod_original_cell_volume 1890.1(11)
_cod_database_code 4037172
_shelx_shelxl_version_number 2014/7
_shelx_space_group_comment
; 
The symmetry employed for this shelxl refinement is uniquely defined 
by the following loop, which should always be used as a source of 
symmetry information in preference to the above space-group names. 
They are only intended as comments. 
;
_shelx_estimated_absorpt_t_min 0.977
_shelx_estimated_absorpt_t_max 0.995

loop_
_space_group_symop_operation_xyz
'x, y, z'
'-x, -y, -z'

loop_
_atom_site_label
_atom_site_type_symbol
_atom_site_fract_x
_atom_site_fract_y
_atom_site_fract_z
_atom_site_U_iso_or_equiv
_atom_site_adp_type
_atom_site_occupancy
_atom_site_site_symmetry_order
_atom_site_calc_flag
_atom_site_refinement_flags_posn
_atom_site_refinement_flags_adp
C1 C 0.2512(15) 0.8516(7) 0.6256(7) 0.037(4) Uani 1 1 d . U
C2 C 0.2124(16) 0.8852(8) 0.6889(7) 0.045(4) Uani 1 1 d . U
C3 C 0.4453(15) 0.6876(7) 0.3257(7) 0.034(3) Uani 1 1 d . U
C4 C 0.4778(15) 0.6587(7) 0.2609(7) 0.036(3) Uani 1 1 d . U
C11 C 0.3055(16) 0.8098(8) 0.5509(7) 0.037(3) Uani 1 1 d . U
C12 C 0.2831(16) 0.7151(8) 0.5417(7) 0.038(3) Uani 1 1 d . U
N13 N 0.2069(12) 0.6678(6) 0.6030(5) 0.037(3) Uani 1 1 d . U
C14 C 0.1857(16) 0.5820(8) 0.5928(7) 0.040(3) Uani 1 1 d . U
C15 C 0.0952(16) 0.5313(8) 0.6555(7) 0.051(4) Uani 1 1 d . U
H15 H 0.0519 0.5604 0.7033 0.061 Uiso 1 1 calc R U
C16 C 0.0720(16) 0.4441(8) 0.6468(7) 0.048(4) Uani 1 1 d . U
H16 H 0.0118 0.4128 0.6891 0.058 Uiso 1 1 calc R U
C17 C 0.1323(15) 0.3953(8) 0.5778(7) 0.037(3) Uani 1 1 d . U
C18 C 0.1048(16) 0.3040(8) 0.5690(7) 0.045(3) Uani 1 1 d . U
H18 H 0.0429 0.2731 0.6111 0.055 Uiso 1 1 calc R U
C19 C 0.1644(16) 0.2571(8) 0.5014(7) 0.041(3) Uani 1 1 d . U
C20 C 0.1386(16) 0.1630(7) 0.4925(7) 0.048(4) Uani 1 1 d . U
H20 H 0.0816 0.1305 0.5351 0.057 Uiso 1 1 calc R U
C21 C 0.1935(18) 0.1198(8) 0.4252(8) 0.062(4) Uani 1 1 d . U
H21 H 0.1751 0.0574 0.4214 0.075 Uiso 1 1 calc R U
C22 C 0.2794(17) 0.1658(8) 0.3591(8) 0.060(4) Uani 1 1 d . U
H22 H 0.3165 0.1349 0.3116 0.072 Uiso 1 1 calc R U
C23 C 0.3063(17) 0.2550(8) 0.3662(7) 0.057(4) Uani 1 1 d . U
H23 H 0.3649 0.2862 0.3233 0.069 Uiso 1 1 calc R U
C24 C 0.2488(16) 0.3020(8) 0.4360(7) 0.042(3) Uani 1 1 d . U
C25 C 0.2765(15) 0.3950(7) 0.4432(7) 0.038(3) Uani 1 1 d . U
H25 H 0.3341 0.4265 0.4003 0.046 Uiso 1 1 calc R U
C26 C 0.2212(15) 0.4396(7) 0.5114(7) 0.033(3) Uani 1 1 d . U
C27 C 0.2437(14) 0.5385(8) 0.5198(7) 0.032(3) Uani 1 1 d . U
N28 N 0.3174(12) 0.5838(6) 0.4586(5) 0.034(3) Uani 1 1 d . U
C29 C 0.3345(15) 0.6742(8) 0.4681(7) 0.035(3) Uani 1 1 d . U
C30 C 0.4013(15) 0.7267(8) 0.4030(7) 0.032(3) Uani 1 1 d . U
C31 C 0.4190(15) 0.8171(7) 0.4134(6) 0.037(3) Uani 1 1 d . U
H31 H 0.4631 0.8535 0.3703 0.044 Uiso 1 1 calc R U
C32 C 0.3726(15) 0.8570(7) 0.4877(6) 0.037(3) Uani 1 1 d . U
H32 H 0.3893 0.9194 0.4932 0.045 Uiso 1 1 calc R U
Si1 Si 0.1540(5) 0.9336(2) 0.7840(2) 0.0481(12) Uani 1 1 d D U
C41 C 0.0677(15) 1.0588(6) 0.7683(7) 0.063(4) Uani 1 1 d D U
H41 H 0.0424 1.0867 0.8211 0.076 Uiso 1 1 calc R U
C42 C 0.2105(17) 1.1095(8) 0.7209(7) 0.081(4) Uani 1 1 d D U
H42A H 0.3199 1.1000 0.7472 0.121 Uiso 1 1 calc R U
H42B H 0.2340 1.0854 0.6680 0.121 Uiso 1 1 calc R U
H42C H 0.1683 1.1755 0.7173 0.121 Uiso 1 1 calc R U
C43 C -0.1046(16) 1.0725(8) 0.7285(7) 0.089(5) Uani 1 1 d D U
H43A H -0.1939 1.0398 0.7594 0.133 Uiso 1 1 calc R U
H43B H -0.1481 1.1383 0.7249 0.133 Uiso 1 1 calc R U
H43C H -0.0824 1.0482 0.6756 0.133 Uiso 1 1 calc R U
C44 C 0.3667(14) 0.9260(7) 0.8328(6) 0.062(4) Uani 1 1 d D U
H44 H 0.4505 0.9556 0.7938 0.075 Uiso 1 1 calc R U
C45 C 0.4540(18) 0.8283(7) 0.8436(7) 0.077(5) Uani 1 1 d D U
H45A H 0.4565 0.7957 0.7948 0.116 Uiso 1 1 calc R U
H45B H 0.5756 0.8291 0.8570 0.116 Uiso 1 1 calc R U
H45C H 0.3866 0.7968 0.8861 0.116 Uiso 1 1 calc R U
C46 C 0.3579(18) 0.9814(7) 0.9067(6) 0.079(5) Uani 1 1 d D U
H46A H 0.3004 1.0439 0.8968 0.119 Uiso 1 1 calc R U
H46B H 0.2893 0.9517 0.9499 0.119 Uiso 1 1 calc R U
H46C H 0.4783 0.9840 0.9208 0.119 Uiso 1 1 calc R U
C47 C -0.0241(15) 0.8698(7) 0.8356(6) 0.057(3) Uani 1 1 d D U
H47 H -0.1325 0.8905 0.8081 0.069 Uiso 1 1 calc R U
C48 C -0.0756(18) 0.8944(8) 0.9216(6) 0.076(5) Uani 1 1 d D U
H48A H -0.0966 0.9615 0.9255 0.114 Uiso 1 1 calc R U
H48B H -0.1838 0.8679 0.9412 0.114 Uiso 1 1 calc R U
H48C H 0.0209 0.8696 0.9532 0.114 Uiso 1 1 calc R U
C49 C 0.0100(18) 0.7654(7) 0.8271(7) 0.079(5) Uani 1 1 d D U
H49A H 0.0426 0.7516 0.7717 0.118 Uiso 1 1 calc R U
H49B H 0.1070 0.7398 0.8581 0.118 Uiso 1 1 calc R U
H49C H -0.0977 0.7381 0.8461 0.118 Uiso 1 1 calc R U
Si2 Si 0.5121(5) 0.6201(2) 0.1606(2) 0.0449(12) Uani 1 1 d D U
C51 C 0.4692(14) 0.4960(6) 0.1605(7) 0.053(3) Uani 1 1 d D U
H51 H 0.4889 0.4765 0.1049 0.063 Uiso 1 1 calc R U
C52 C 0.2780(15) 0.4836(8) 0.1904(7) 0.082(4) Uani 1 1 d D U
H52A H 0.1965 0.5242 0.1597 0.122 Uiso 1 1 calc R U
H52B H 0.2589 0.4195 0.1849 0.122 Uiso 1 1 calc R U
H52C H 0.2560 0.4992 0.2459 0.122 Uiso 1 1 calc R U
C53 C 0.6010(17) 0.4338(7) 0.2070(8) 0.098(5) Uani 1 1 d D U
H53A H 0.7223 0.4432 0.1867 0.147 Uiso 1 1 calc R U
H53B H 0.5811 0.4491 0.2625 0.147 Uiso 1 1 calc R U
H53C H 0.5841 0.3694 0.2016 0.147 Uiso 1 1 calc R U
C54 C 0.3432(15) 0.6947(7) 0.1058(6) 0.054(3) Uani 1 1 d D U
H54 H 0.2267 0.6896 0.1370 0.065 Uiso 1 1 calc R U
C55 C 0.3613(19) 0.7971(7) 0.1004(7) 0.092(5) Uani 1 1 d D U
H55A H 0.3736 0.8184 0.1527 0.139 Uiso 1 1 calc R U
H55B H 0.4665 0.8077 0.0650 0.139 Uiso 1 1 calc R U
H55C H 0.2555 0.8310 0.0800 0.139 Uiso 1 1 calc R U
C56 C 0.3239(19) 0.6600(8) 0.0248(6) 0.083(5) Uani 1 1 d D U
H56A H 0.3124 0.5941 0.0292 0.125 Uiso 1 1 calc R U
H56B H 0.2179 0.6935 0.0042 0.125 Uiso 1 1 calc R U
H56C H 0.4289 0.6701 -0.0108 0.125 Uiso 1 1 calc R U
C57 C 0.7509(14) 0.6281(7) 0.1232(7) 0.067(4) Uani 1 1 d D U
H57 H 0.8235 0.5859 0.1585 0.081 Uiso 1 1 calc R U
C58 C 0.8084(19) 0.7218(8) 0.1294(8) 0.108(6) Uani 1 1 d D U
H58A H 0.7744 0.7435 0.1827 0.162 Uiso 1 1 calc R U
H58B H 0.9374 0.7179 0.1179 0.162 Uiso 1 1 calc R U
H58C H 0.7506 0.7649 0.0916 0.162 Uiso 1 1 calc R U
C59 C 0.802(2) 0.5931(10) 0.0411(8) 0.140(7) Uani 1 1 d D U
H59A H 0.7641 0.5322 0.0379 0.209 Uiso 1 1 calc R U
H59B H 0.7444 0.6358 0.0030 0.209 Uiso 1 1 calc R U
H59C H 0.9313 0.5888 0.0293 0.209 Uiso 1 1 calc R U

loop_
_atom_site_aniso_label
_atom_site_aniso_U_11
_atom_site_aniso_U_22
_atom_site_aniso_U_33
_atom_site_aniso_U_23
_atom_site_aniso_U_13
_atom_site_aniso_U_12
C1 0.021(9) 0.050(7) 0.043(6) -0.004(5) -0.002(6) -0.012(6)
C2 0.029(9) 0.062(8) 0.046(6) -0.011(5) -0.001(5) -0.013(6)
C3 0.026(9) 0.037(7) 0.041(5) -0.004(5) -0.001(5) -0.010(6)
C4 0.023(8) 0.041(7) 0.044(5) -0.010(5) 0.004(5) -0.008(6)
C11 0.026(8) 0.044(6) 0.041(6) -0.001(4) -0.007(5) -0.001(5)
C12 0.035(9) 0.042(5) 0.036(5) 0.001(4) 0.000(5) -0.004(5)
N13 0.028(7) 0.039(5) 0.040(5) 0.002(4) 0.002(5) 0.004(5)
C14 0.029(9) 0.041(6) 0.046(6) 0.000(4) -0.003(5) 0.005(5)
C15 0.050(9) 0.048(6) 0.050(7) 0.003(5) 0.004(6) 0.003(6)
C16 0.035(9) 0.053(6) 0.053(7) 0.004(5) 0.008(6) 0.000(6)
C17 0.010(8) 0.046(6) 0.051(6) 0.004(4) 0.001(5) 0.001(5)
C18 0.032(9) 0.048(6) 0.055(7) 0.006(5) 0.002(6) -0.006(6)
C19 0.025(8) 0.040(6) 0.055(6) 0.006(5) -0.014(6) 0.010(5)
C20 0.036(9) 0.039(6) 0.067(7) 0.008(5) -0.017(7) 0.005(6)
C21 0.066(11) 0.046(7) 0.077(8) -0.005(6) -0.009(7) -0.010(7)
C22 0.060(11) 0.046(7) 0.075(8) -0.007(6) -0.013(7) -0.005(7)
C23 0.062(10) 0.048(7) 0.062(7) -0.006(5) -0.001(6) -0.010(6)
C24 0.032(9) 0.041(6) 0.053(6) 0.003(5) -0.014(6) 0.006(5)
C25 0.025(9) 0.040(6) 0.046(6) 0.002(4) 0.001(6) 0.005(5)
C26 0.010(8) 0.040(5) 0.046(6) 0.003(4) 0.000(5) 0.003(5)
C27 0.008(8) 0.042(5) 0.043(6) 0.000(4) -0.001(5) 0.001(5)
N28 0.018(7) 0.042(5) 0.041(5) -0.003(4) -0.002(5) -0.004(5)
C29 0.019(8) 0.044(5) 0.041(5) -0.003(4) -0.003(5) -0.004(5)
C30 0.016(8) 0.040(6) 0.040(5) -0.002(4) -0.008(5) -0.002(5)
C31 0.031(9) 0.042(6) 0.039(6) -0.004(4) 0.000(6) -0.010(5)
C32 0.036(9) 0.037(6) 0.040(6) -0.006(5) -0.005(6) -0.007(6)
Si1 0.046(3) 0.052(2) 0.046(2) -0.0119(19) 0.002(2) -0.007(2)
C41 0.078(9) 0.047(6) 0.063(9) -0.007(5) -0.003(7) -0.001(5)
C42 0.096(11) 0.068(8) 0.080(10) -0.001(7) -0.006(8) -0.015(8)
C43 0.093(10) 0.073(9) 0.097(11) -0.014(8) -0.022(8) 0.016(7)
C44 0.063(8) 0.064(7) 0.061(7) -0.014(6) -0.014(6) -0.004(6)
C45 0.084(11) 0.077(7) 0.070(9) -0.011(7) -0.020(9) 0.005(7)
C46 0.087(12) 0.083(9) 0.074(8) -0.025(7) -0.036(8) -0.001(8)
C47 0.060(8) 0.067(6) 0.047(6) -0.005(5) -0.002(6) -0.016(6)
C48 0.078(12) 0.103(10) 0.051(7) -0.014(7) 0.009(7) -0.032(8)
C49 0.070(12) 0.069(7) 0.098(10) -0.004(6) 0.003(9) -0.020(7)
Si2 0.039(3) 0.049(2) 0.046(2) -0.0159(18) 0.009(2) -0.009(2)
C51 0.053(8) 0.052(6) 0.053(8) -0.024(5) 0.016(6) -0.012(5)
C52 0.066(8) 0.085(9) 0.094(11) -0.012(8) 0.020(7) -0.028(7)
C53 0.076(10) 0.058(8) 0.163(14) 0.019(8) -0.016(9) -0.022(7)
C54 0.031(8) 0.069(6) 0.060(7) -0.008(5) 0.010(6) -0.006(6)
C55 0.097(14) 0.071(7) 0.112(11) -0.008(7) -0.031(10) -0.001(7)
C56 0.097(13) 0.091(9) 0.066(8) -0.002(7) -0.012(8) -0.021(9)
C57 0.040(7) 0.077(8) 0.086(8) -0.035(7) 0.021(6) -0.021(6)
C58 0.063(12) 0.101(9) 0.163(14) -0.053(9) 0.040(10) -0.041(8)
C59 0.114(14) 0.186(15) 0.128(10) -0.095(10) 0.071(10) -0.088(12)

loop_
_atom_type_symbol
_atom_type_description
_atom_type_scat_dispersion_real
_atom_type_scat_dispersion_imag
_atom_type_scat_source
C C 0.0033 0.0016 'International Tables Vol C Tables 4.2.6.8 and 6.1.1.4'
H H 0.0000 0.0000 'International Tables Vol C Tables 4.2.6.8 and 6.1.1.4'
N N 0.0061 0.0033 'International Tables Vol C Tables 4.2.6.8 and 6.1.1.4'
Si Si 0.0817 0.0704 'International Tables Vol C Tables 4.2.6.8 and 6.1.1.4'

loop_
_geom_angle_atom_site_label_1
_geom_angle_atom_site_label_2
_geom_angle_atom_site_label_3
_geom_angle
C2 C1 C11 177.4(13)
C1 C2 Si1 179.1(11)
C4 C3 C30 177.3(12)
C3 C4 Si2 175.7(12)
C32 C11 C12 117.9(12)
C32 C11 C1 122.5(11)
C12 C11 C1 119.6(11)
N13 C12 C29 121.3(11)
N13 C12 C11 119.0(11)
C29 C12 C11 119.6(12)
C14 N13 C12 117.8(10)
N13 C14 C27 121.5(12)
N13 C14 C15 119.1(11)
C27 C14 C15 119.3(11)
C16 C15 C14 120.4(12)
C16 C15 H15 119.8
C14 C15 H15 119.8
C15 C16 C17 123.6(12)
C15 C16 H16 118.2
C17 C16 H16 118.2
C18 C17 C16 122.9(12)
C18 C17 C26 116.4(11)
C16 C17 C26 120.6(11)
C19 C18 C17 122.4(12)
C19 C18 H18 118.8
C17 C18 H18 118.8
C18 C19 C24 120.6(12)
C18 C19 C20 122.6(13)
C24 C19 C20 116.7(12)
C21 C20 C19 121.4(13)
C21 C20 H20 119.3
C19 C20 H20 119.3
C20 C21 C22 121.6(13)
C20 C21 H21 119.2
C22 C21 H21 119.2
C23 C22 C21 118.2(13)
C23 C22 H22 120.9
C21 C22 H22 120.9
C22 C23 C24 121.3(13)
C22 C23 H23 119.4
C24 C23 H23 119.4
C23 C24 C19 120.9(12)
C23 C24 C25 121.2(12)
C19 C24 C25 118.0(12)
C26 C25 C24 120.7(12)
C26 C25 H25 119.7
C24 C25 H25 119.7
C25 C26 C17 121.9(11)
C25 C26 C27 121.8(11)
C17 C26 C27 116.3(11)
N28 C27 C14 121.7(11)
N28 C27 C26 118.6(11)
C14 C27 C26 119.8(11)
C27 N28 C29 117.0(10)
N28 C29 C30 118.9(11)
N28 C29 C12 120.5(11)
C30 C29 C12 120.6(11)
C31 C30 C29 118.3(11)
C31 C30 C3 120.1(11)
C29 C30 C3 121.5(10)
C30 C31 C32 121.0(11)
C30 C31 H31 119.5
C32 C31 H31 119.5
C11 C32 C31 122.6(11)
C11 C32 H32 118.7
C31 C32 H32 118.7
C2 Si1 C47 107.3(5)
C2 Si1 C41 107.7(5)
C47 Si1 C41 110.4(5)
C2 Si1 C44 106.5(5)
C47 Si1 C44 116.0(5)
C41 Si1 C44 108.6(5)
C43 C41 C42 110.5(9)
C43 C41 Si1 112.7(8)
C42 C41 Si1 110.2(8)
C43 C41 H41 107.7
C42 C41 H41 107.7
Si1 C41 H41 107.7
C41 C42 H42A 109.5
C41 C42 H42B 109.5
H42A C42 H42B 109.5
C41 C42 H42C 109.5
H42A C42 H42C 109.5
H42B C42 H42C 109.5
C41 C43 H43A 109.5
C41 C43 H43B 109.5
H43A C43 H43B 109.5
C41 C43 H43C 109.5
H43A C43 H43C 109.5
H43B C43 H43C 109.5
C45 C44 C46 112.6(9)
C45 C44 Si1 113.1(7)
C46 C44 Si1 115.8(8)
C45 C44 H44 104.6
C46 C44 H44 104.6
Si1 C44 H44 104.6
C44 C45 H45A 109.5
C44 C45 H45B 109.5
H45A C45 H45B 109.5
C44 C45 H45C 109.5
H45A C45 H45C 109.5
H45B C45 H45C 109.5
C44 C46 H46A 109.5
C44 C46 H46B 109.5
H46A C46 H46B 109.5
C44 C46 H46C 109.5
H46A C46 H46C 109.5
H46B C46 H46C 109.5
C49 C47 C48 111.1(9)
C49 C47 Si1 114.1(8)
C48 C47 Si1 114.6(7)
C49 C47 H47 105.4
C48 C47 H47 105.4
Si1 C47 H47 105.4
C47 C48 H48A 109.5
C47 C48 H48B 109.5
H48A C48 H48B 109.5
C47 C48 H48C 109.5
H48A C48 H48C 109.5
H48B C48 H48C 109.5
C47 C49 H49A 109.5
C47 C49 H49B 109.5
H49A C49 H49B 109.5
C47 C49 H49C 109.5
H49A C49 H49C 109.5
H49B C49 H49C 109.5
C4 Si2 C54 105.7(5)
C4 Si2 C57 108.0(5)
C54 Si2 C57 115.3(5)
C4 Si2 C51 108.9(5)
C54 Si2 C51 109.7(5)
C57 Si2 C51 109.0(5)
C52 C51 C53 111.2(10)
C52 C51 Si2 112.3(7)
C53 C51 Si2 111.0(7)
C52 C51 H51 107.3
C53 C51 H51 107.3
Si2 C51 H51 107.3
C51 C52 H52A 109.5
C51 C52 H52B 109.5
H52A C52 H52B 109.5
C51 C52 H52C 109.5
H52A C52 H52C 109.5
H52B C52 H52C 109.5
C51 C53 H53A 109.5
C51 C53 H53B 109.5
H53A C53 H53B 109.5
C51 C53 H53C 109.5
H53A C53 H53C 109.5
H53B C53 H53C 109.5
C55 C54 C56 110.4(9)
C55 C54 Si2 115.9(8)
C56 C54 Si2 113.6(7)
C55 C54 H54 105.3
C56 C54 H54 105.3
Si2 C54 H54 105.3
C54 C55 H55A 109.5
C54 C55 H55B 109.5
H55A C55 H55B 109.5
C54 C55 H55C 109.5
H55A C55 H55C 109.5
H55B C55 H55C 109.5
C54 C56 H56A 109.5
C54 C56 H56B 109.5
H56A C56 H56B 109.5
C54 C56 H56C 109.5
H56A C56 H56C 109.5
H56B C56 H56C 109.5
C58 C57 C59 110.4(10)
C58 C57 Si2 114.3(8)
C59 C57 Si2 114.0(9)
C58 C57 H57 105.8
C59 C57 H57 105.8
Si2 C57 H57 105.8
C57 C58 H58A 109.5
C57 C58 H58B 109.5
H58A C58 H58B 109.5
C57 C58 H58C 109.5
H58A C58 H58C 109.5
H58B C58 H58C 109.5
C57 C59 H59A 109.5
C57 C59 H59B 109.5
H59A C59 H59B 109.5
C57 C59 H59C 109.5
H59A C59 H59C 109.5
H59B C59 H59C 109.5

loop_
_geom_bond_atom_site_label_1
_geom_bond_atom_site_label_2
_geom_bond_distance
C1 C2 1.205(13)
C1 C11 1.445(15)
C2 Si1 1.800(13)
C3 C4 1.198(12)
C3 C30 1.457(14)
C4 Si2 1.818(12)
C11 C32 1.348(13)
C11 C12 1.438(14)
C12 N13 1.354(12)
C12 C29 1.419(14)
N13 C14 1.311(12)
C14 C27 1.434(14)
C14 C15 1.445(14)
C15 C16 1.331(13)
C15 H15 0.9500
C16 C17 1.415(14)
C16 H16 0.9500
C17 C18 1.398(13)
C17 C26 1.435(14)
C18 C19 1.381(14)
C18 H18 0.9500
C19 C24 1.412(15)
C19 C20 1.437(14)
C20 C21 1.344(14)
C20 H20 0.9500
C21 C22 1.435(15)
C21 H21 0.9500
C22 C23 1.363(13)
C22 H22 0.9500
C23 C24 1.411(14)
C23 H23 0.9500
C24 C25 1.419(13)
C25 C26 1.369(13)
C25 H25 0.9500
C26 C27 1.496(14)
C27 N28 1.329(12)
N28 C29 1.368(12)
C29 C30 1.413(13)
C30 C31 1.371(13)
C31 C32 1.418(13)
C31 H31 0.9500
C32 H32 0.9500
Si1 C47 1.873(10)
Si1 C41 1.884(9)
Si1 C44 1.889(10)
C41 C43 1.530(11)
C41 C42 1.540(11)
C41 H41 1.0000
C42 H42A 0.9800
C42 H42B 0.9800
C42 H42C 0.9800
C43 H43A 0.9800
C43 H43B 0.9800
C43 H43C 0.9800
C44 C45 1.512(10)
C44 C46 1.527(10)
C44 H44 1.0000
C45 H45A 0.9800
C45 H45B 0.9800
C45 H45C 0.9800
C46 H46A 0.9800
C46 H46B 0.9800
C46 H46C 0.9800
C47 C49 1.531(10)
C47 C48 1.533(10)
C47 H47 1.0000
C48 H48A 0.9800
C48 H48B 0.9800
C48 H48C 0.9800
C49 H49A 0.9800
C49 H49B 0.9800
C49 H49C 0.9800
Si2 C54 1.878(10)
Si2 C57 1.886(10)
Si2 C51 1.890(9)
C51 C52 1.527(11)
C51 C53 1.528(11)
C51 H51 1.0000
C52 H52A 0.9800
C52 H52B 0.9800
C52 H52C 0.9800
C53 H53A 0.9800
C53 H53B 0.9800
C53 H53C 0.9800
C54 C55 1.522(10)
C54 C56 1.526(10)
C54 H54 1.0000
C55 H55A 0.9800
C55 H55B 0.9800
C55 H55C 0.9800
C56 H56A 0.9800
C56 H56B 0.9800
C56 H56C 0.9800
C57 C58 1.506(10)
C57 C59 1.516(11)
C57 H57 1.0000
C58 H58A 0.9800
C58 H58B 0.9800
C58 H58C 0.9800
C59 H59A 0.9800
C59 H59B 0.9800
C59 H59C 0.9800

loop_
_geom_torsion_atom_site_label_1
_geom_torsion_atom_site_label_2
_geom_torsion_atom_site_label_3
_geom_torsion_atom_site_label_4
_geom_torsion
C32 C11 C12 N13 -176.4(11)
C1 C11 C12 N13 1.7(17)
C32 C11 C12 C29 1.2(17)
C1 C11 C12 C29 179.3(10)
C29 C12 N13 C14 1.5(16)
C11 C12 N13 C14 179.1(11)
C12 N13 C14 C27 1.2(16)
C12 N13 C14 C15 -176.3(10)
N13 C14 C15 C16 -179.9(11)
C27 C14 C15 C16 2.6(17)
C14 C15 C16 C17 0.1(19)
C15 C16 C17 C18 -179.1(11)
C15 C16 C17 C26 -1.2(18)
C16 C17 C18 C19 -179.9(11)
C26 C17 C18 C19 2.1(17)
C17 C18 C19 C24 -3.3(18)
C17 C18 C19 C20 179.1(11)
C18 C19 C20 C21 178.1(12)
C24 C19 C20 C21 0.4(18)
C19 C20 C21 C22 0(2)
C20 C21 C22 C23 1(2)
C21 C22 C23 C24 -1.1(19)
C22 C23 C24 C19 1.2(19)
C22 C23 C24 C25 -179.8(11)
C18 C19 C24 C23 -178.5(12)
C20 C19 C24 C23 -0.8(17)
C18 C19 C24 C25 2.5(17)
C20 C19 C24 C25 -179.8(11)
C23 C24 C25 C26 -179.6(11)
C19 C24 C25 C26 -0.6(17)
C24 C25 C26 C17 -0.5(17)
C24 C25 C26 C27 -178.1(10)
C18 C17 C26 C25 -0.1(16)
C16 C17 C26 C25 -178.2(11)
C18 C17 C26 C27 177.6(11)
C16 C17 C26 C27 -0.5(15)
N13 C14 C27 N28 -1.8(17)
C15 C14 C27 N28 175.7(10)
N13 C14 C27 C26 178.4(10)
C15 C14 C27 C26 -4.2(16)
C25 C26 C27 N28 0.9(16)
C17 C26 C27 N28 -176.8(9)
C25 C26 C27 C14 -179.2(10)
C17 C26 C27 C14 3.1(15)
C14 C27 N28 C29 -0.5(15)
C26 C27 N28 C29 179.4(10)
C27 N28 C29 C30 -175.8(10)
C27 N28 C29 C12 3.0(15)
N13 C12 C29 N28 -3.7(17)
C11 C12 C29 N28 178.7(10)
N13 C12 C29 C30 175.1(10)
C11 C12 C29 C30 -2.4(17)
N28 C29 C30 C31 -179.5(10)
C12 C29 C30 C31 1.6(16)
N28 C29 C30 C3 2.5(16)
C12 C29 C30 C3 -176.4(11)
C29 C30 C31 C32 0.3(16)
C3 C30 C31 C32 178.4(11)
C12 C11 C32 C31 0.7(18)
C1 C11 C32 C31 -177.3(11)
C30 C31 C32 C11 -1.5(18)
C2 Si1 C41 C43 64.8(10)
C47 Si1 C41 C43 -52.1(10)
C44 Si1 C41 C43 179.7(9)
C2 Si1 C41 C42 -59.2(9)
C47 Si1 C41 C42 -176.1(8)
C44 Si1 C41 C42 55.7(10)
C2 Si1 C44 C45 -60.7(10)
C47 Si1 C44 C45 58.6(10)
C41 Si1 C44 C45 -176.4(9)
C2 Si1 C44 C46 167.3(9)
C47 Si1 C44 C46 -73.4(10)
C41 Si1 C44 C46 51.6(10)
C2 Si1 C47 C49 43.6(10)
C41 Si1 C47 C49 160.7(8)
C44 Si1 C47 C49 -75.2(9)
C2 Si1 C47 C48 173.2(9)
C41 Si1 C47 C48 -69.6(10)
C44 Si1 C47 C48 54.4(10)
C4 Si2 C51 C52 62.3(10)
C54 Si2 C51 C52 -53.0(10)
C57 Si2 C51 C52 179.8(9)
C4 Si2 C51 C53 -62.9(10)
C54 Si2 C51 C53 -178.2(9)
C57 Si2 C51 C53 54.6(10)
C4 Si2 C54 C55 63.0(10)
C57 Si2 C54 C55 -56.1(10)
C51 Si2 C54 C55 -179.7(9)
C4 Si2 C54 C56 -167.7(8)
C57 Si2 C54 C56 73.2(9)
C51 Si2 C54 C56 -50.4(10)
C4 Si2 C57 C58 -54.9(11)
C54 Si2 C57 C58 63.0(11)
C51 Si2 C57 C58 -173.1(9)
C4 Si2 C57 C59 176.9(10)
C54 Si2 C57 C59 -65.2(11)
C51 Si2 C57 C59 58.7(11)
